data_2239831
loop_
_publ_author_name
'Faizi, Md. Serajul Haque'
'Mashrai, Ashraf'
'Garandal, Saleem'
'Shahid, M.'

_publ_section_title
;
 Crystal structure of
 <i>N</i>^1^-phenyl-<i>N</i>^4^-[(quinolin-2-yl)methylidene]benzene-1,4-diamine
;
_journal_coeditor_code HB7248
_journal_issue 9
_journal_name_full 'Acta Crystallographica Section E'
_journal_page_first o905
_journal_page_last o906
_journal_paper_doi 10.1107/S1600536814016006
_journal_volume 70
_journal_year 2014
_chemical_formula_iupac 'C22 H17 N3'
_chemical_formula_moiety 'C22 H17 N3'
_chemical_formula_sum 'C22 H17 N3'
_chemical_formula_weight 323.39
_chemical_name_systematic
;
<i>N</i>^1^-Phenyl-<i>N</i>^4^-[(quinolin-2-yl)methylidene]benzene-1,4-diamine
;
_space_group_IT_number 14
_symmetry_cell_setting monoclinic
_symmetry_space_group_name_Hall '-P 2ybc'
_symmetry_space_group_name_H-M 'P 1 21/c 1'
_atom_sites_solution_hydrogens geom
_atom_sites_solution_primary direct
_atom_sites_solution_secondary difmap
_audit_creation_method SHELXL-97
_cell_angle_alpha 90.00
_cell_angle_beta 99.769(6)
_cell_angle_gamma 90.00
_cell_formula_units_Z 4
_cell_length_a 17.595(2)
_cell_length_b 7.3348(8)
_cell_length_c 12.5712(18)
_cell_measurement_reflns_used 999
_cell_measurement_temperature 100(2)
_cell_measurement_theta_max 28.63
_cell_measurement_theta_min 2.61
_cell_volume 1598.9(3)
_computing_cell_refinement 'SAINT (Bruker, 2003)'
_computing_data_collection 'SMART (Bruker, 2003)'
_computing_data_reduction 'SAINT (Bruker, 2003)'
_computing_molecular_graphics 'DIAMOND (Brandenberg & Putz, 2006)'
_computing_publication_material 'DIAMOND (Brandenberg & Putz, 2006)'
_computing_structure_refinement 'SHELXL97 (Sheldrick, 2008)'
_computing_structure_solution 'SIR97 (Altomare <i>et al.</i>, 1999)'
_diffrn_ambient_temperature 100(2)
_diffrn_measured_fraction_theta_full 0.995
_diffrn_measured_fraction_theta_max 0.995
_diffrn_measurement_device_type 'Bruker SMART APEX CCD'
_diffrn_measurement_method \w-scans
_diffrn_radiation_monochromator graphite
_diffrn_radiation_type MoK\a
_diffrn_radiation_wavelength 0.71073
_diffrn_reflns_av_R_equivalents 0.0625
_diffrn_reflns_av_sigmaI/netI 0.1141
_diffrn_reflns_limit_h_max 21
_diffrn_reflns_limit_h_min -19
_diffrn_reflns_limit_k_max 8
_diffrn_reflns_limit_k_min -8
_diffrn_reflns_limit_l_max 15
_diffrn_reflns_limit_l_min -12
_diffrn_reflns_number 6866
_diffrn_reflns_theta_full 25.50
_diffrn_reflns_theta_max 25.50
_diffrn_reflns_theta_min 2.35
_diffrn_standards_number 0
_exptl_absorpt_coefficient_mu 0.081
_exptl_absorpt_correction_T_max 0.9840
_exptl_absorpt_correction_T_min 0.9670
_exptl_absorpt_correction_type multi-scan
_exptl_absorpt_process_details '(SADABS; Sheldrick, 2004)'
_exptl_crystal_colour yellow
_exptl_crystal_density_diffrn 1.343
_exptl_crystal_density_method 'not measured'
_exptl_crystal_description block
_exptl_crystal_F_000 680
_exptl_crystal_size_max 0.29
_exptl_crystal_size_mid 0.21
_exptl_crystal_size_min 0.15
_refine_diff_density_max 0.222
_refine_diff_density_min -0.187
_refine_ls_extinction_method none
_refine_ls_goodness_of_fit_ref 0.973
_refine_ls_hydrogen_treatment mixed
_refine_ls_matrix_type full
_refine_ls_number_parameters 234
_refine_ls_number_reflns 2964
_refine_ls_number_restraints 0
_refine_ls_restrained_S_all 0.973
_refine_ls_R_factor_all 0.1381
_refine_ls_R_factor_gt 0.0544
_refine_ls_shift/su_max 0.000
_refine_ls_shift/su_mean 0.000
_refine_ls_structure_factor_coef Fsqd
_refine_ls_weighting_details 'calc w=1/[\s^2^(Fo^2^)+(0.0330P)^2^] where P=(Fo^2^+2Fc^2^)/3'
_refine_ls_weighting_scheme calc
_refine_ls_wR_factor_gt 0.0846
_refine_ls_wR_factor_ref 0.1054
_reflns_number_gt 1557
_reflns_number_total 2964
_reflns_threshold_expression I>2\s(I)
_cod_data_source_file hb7248sup1.cif
_cod_data_source_block I
_cod_original_cell_volume 1598.9(4)
_cod_original_sg_symbol_H-M 'P 21/c'
_cod_database_code 2239831
_cod_database_fobs_code 2239831

loop_
_symmetry_equiv_pos_as_xyz
'x, y, z'
'-x, y+1/2, -z+1/2'
'-x, -y, -z'
'x, -y-1/2, z-1/2'

loop_
_atom_site_type_symbol
_atom_site_label
_atom_site_fract_x
_atom_site_fract_y
_atom_site_fract_z
_atom_site_U_iso_or_equiv
_atom_site_adp_type
_atom_site_calc_flag
_atom_site_refinement_flags
_atom_site_occupancy
_atom_site_symmetry_multiplicity
C C1 0.25415(13) 0.2764(3) 0.16305(19) 0.0148(6) Uani d . 1 1
C C2 0.18560(13) 0.3785(3) 0.1579(2) 0.0186(6) Uani d . 1 1
H H2 0.1771 0.4464 0.2173 0.022 Uiso calc R 1 1
C C3 0.13189(14) 0.3776(3) 0.0660(2) 0.0209(6) Uani d . 1 1
H H3 0.0869 0.4454 0.0635 0.025 Uiso calc R 1 1
C C4 0.14301(14) 0.2766(3) -0.0251(2) 0.0215(7) Uani d . 1 1
H H4 0.1059 0.2777 -0.0873 0.026 Uiso calc R 1 1
C C5 0.20884(14) 0.1767(3) -0.0211(2) 0.0208(6) Uani d . 1 1
H H5 0.2164 0.1100 -0.0813 0.025 Uiso calc R 1 1
C C6 0.26537(14) 0.1730(3) 0.07237(19) 0.0155(6) Uani d . 1 1
C C7 0.33399(13) 0.0704(3) 0.08109(19) 0.0173(6) Uani d . 1 1
H H7 0.3429 -0.0027 0.0240 0.021 Uiso calc R 1 1
C C8 0.38676(14) 0.0787(3) 0.1728(2) 0.0174(6) Uani d . 1 1
H H8 0.4318 0.0101 0.1798 0.021 Uiso calc R 1 1
C C9 0.37258(14) 0.1929(3) 0.2577(2) 0.0157(6) Uani d . 1 1
C C10 0.43043(15) 0.2137(3) 0.3554(2) 0.0163(6) Uani d . 1 1
C C11 0.55486(14) 0.1692(3) 0.4537(2) 0.0138(6) Uani d . 1 1
C C12 0.62578(13) 0.0883(3) 0.44931(19) 0.0179(6) Uani d . 1 1
H H12 0.6325 0.0252 0.3874 0.022 Uiso calc R 1 1
C C13 0.68652(13) 0.0993(3) 0.5345(2) 0.0182(6) Uani d . 1 1
H H13 0.7332 0.0432 0.5296 0.022 Uiso calc R 1 1
C C14 0.67803(14) 0.1942(3) 0.62763(19) 0.0159(6) Uani d . 1 1
C C15 0.60659(14) 0.2723(3) 0.6334(2) 0.0182(6) Uani d . 1 1
H H15 0.5996 0.3345 0.6955 0.022 Uiso calc R 1 1
C C16 0.54638(13) 0.2585(3) 0.54833(19) 0.0180(6) Uani d . 1 1
H H16 0.4990 0.3101 0.5543 0.022 Uiso calc R 1 1
C C17 0.81614(14) 0.1848(3) 0.7206(2) 0.0159(6) Uani d . 1 1
C C18 0.85238(14) 0.2256(3) 0.6337(2) 0.0196(6) Uani d . 1 1
H H18 0.8234 0.2653 0.5691 0.023 Uiso calc R 1 1
C C19 0.93117(15) 0.2075(3) 0.6429(2) 0.0246(7) Uani d . 1 1
H H19 0.9548 0.2354 0.5841 0.030 Uiso calc R 1 1
C C20 0.97548(15) 0.1486(3) 0.7378(2) 0.0286(7) Uani d . 1 1
H H20 1.0285 0.1349 0.7431 0.034 Uiso calc R 1 1
C C21 0.93964(15) 0.1103(3) 0.8252(2) 0.0282(7) Uani d . 1 1
H H21 0.9690 0.0731 0.8901 0.034 Uiso calc R 1 1
C C22 0.86074(14) 0.1270(3) 0.8167(2) 0.0211(7) Uani d . 1 1
H H22 0.8372 0.0993 0.8756 0.025 Uiso calc R 1 1
N N1 0.30802(11) 0.2868(2) 0.25571(15) 0.0160(5) Uani d . 1 1
N N2 0.49805(11) 0.1482(2) 0.36031(15) 0.0165(5) Uani d . 1 1
N N3 0.73653(12) 0.2067(3) 0.71688(18) 0.0206(6) Uani d . 1 1
H H3N 0.7212(13) 0.233(3) 0.779(2) 0.034(8) Uiso d . 1 1
H H10 0.4135(11) 0.284(3) 0.4156(16) 0.016(6) Uiso d . 1 1

loop_
_atom_site_aniso_label
_atom_site_aniso_U_11
_atom_site_aniso_U_22
_atom_site_aniso_U_33
_atom_site_aniso_U_12
_atom_site_aniso_U_13
_atom_site_aniso_U_23
C1 0.0146(16) 0.0161(14) 0.0142(15) -0.0034(12) 0.0040(12) 0.0024(11)
C2 0.0214(16) 0.0176(14) 0.0176(17) -0.0046(12) 0.0052(13) 0.0003(12)
C3 0.0174(16) 0.0222(15) 0.0226(18) 0.0018(12) 0.0021(13) 0.0023(13)
C4 0.0190(17) 0.0225(15) 0.0204(17) -0.0068(13) -0.0038(12) 0.0032(13)
C5 0.0271(17) 0.0182(15) 0.0172(17) -0.0056(13) 0.0041(13) -0.0017(12)
C6 0.0168(16) 0.0146(14) 0.0154(16) -0.0047(11) 0.0036(12) 0.0020(12)
C7 0.0236(16) 0.0152(14) 0.0141(16) -0.0031(12) 0.0063(13) -0.0006(11)
C8 0.0189(16) 0.0151(14) 0.0200(17) 0.0023(11) 0.0086(13) 0.0019(12)
C9 0.0157(16) 0.0138(14) 0.0183(16) -0.0033(12) 0.0045(12) 0.0027(12)
C10 0.0195(17) 0.0123(14) 0.0180(17) -0.0002(12) 0.0056(13) -0.0014(12)
C11 0.0132(15) 0.0132(14) 0.0159(16) -0.0024(11) 0.0046(12) 0.0022(11)
C12 0.0227(16) 0.0133(14) 0.0182(17) 0.0010(12) 0.0045(13) -0.0013(11)
C13 0.0141(16) 0.0167(14) 0.0236(18) 0.0053(11) 0.0027(13) 0.0018(12)
C14 0.0180(16) 0.0155(14) 0.0134(16) -0.0029(12) 0.0007(12) 0.0041(12)
C15 0.0234(17) 0.0144(14) 0.0176(16) -0.0012(12) 0.0058(13) -0.0013(11)
C16 0.0160(16) 0.0205(15) 0.0190(16) -0.0006(11) 0.0069(13) -0.0006(12)
C17 0.0158(16) 0.0132(14) 0.0181(16) -0.0023(11) 0.0007(12) -0.0015(12)
C18 0.0189(17) 0.0185(14) 0.0206(17) -0.0019(12) 0.0012(13) 0.0001(12)
C19 0.0248(17) 0.0296(16) 0.0206(17) -0.0071(13) 0.0070(13) -0.0038(13)
C20 0.0177(17) 0.0350(17) 0.033(2) -0.0028(13) 0.0045(15) -0.0060(14)
C21 0.0247(18) 0.0319(17) 0.0254(19) 0.0011(13) -0.0031(14) -0.0006(13)
C22 0.0209(17) 0.0212(15) 0.0210(18) -0.0025(12) 0.0030(13) 0.0022(12)
N1 0.0139(13) 0.0151(11) 0.0190(14) -0.0002(10) 0.0026(10) 0.0026(9)
N2 0.0152(13) 0.0157(12) 0.0179(14) -0.0014(9) 0.0005(10) 0.0025(9)
N3 0.0185(14) 0.0302(14) 0.0137(14) 0.0002(10) 0.0041(11) -0.0032(11)

loop_
_atom_type_symbol
_atom_type_description
_atom_type_scat_dispersion_real
_atom_type_scat_dispersion_imag
_atom_type_scat_source
C C 0.0033 0.0016 'International Tables Vol C Tables 4.2.6.8 and 6.1.1.4'
H H 0.0000 0.0000 'International Tables Vol C Tables 4.2.6.8 and 6.1.1.4'
O O 0.0106 0.0060 'International Tables Vol C Tables 4.2.6.8 and 6.1.1.4'
Br Br -0.2901 2.4595 'International Tables Vol C Tables 4.2.6.8 and 6.1.1.4'

loop_
_geom_angle_atom_site_label_1
_geom_angle_atom_site_label_2
_geom_angle_atom_site_label_3
_geom_angle
N1 C1 C6 123.0(2)
N1 C1 C2 118.1(2)
C6 C1 C2 118.9(2)
C3 C2 C1 120.0(2)
C3 C2 H2 120.0
C1 C2 H2 120.0
C2 C3 C4 121.4(2)
C2 C3 H3 119.3
C4 C3 H3 119.3
C5 C4 C3 119.2(2)
C5 C4 H4 120.4
C3 C4 H4 120.4
C4 C5 C6 121.1(2)
C4 C5 H5 119.4
C6 C5 H5 119.4
C5 C6 C1 119.3(2)
C5 C6 C7 123.4(2)
C1 C6 C7 117.3(2)
C8 C7 C6 119.7(2)
C8 C7 H7 120.1
C6 C7 H7 120.1
C7 C8 C9 119.2(2)
C7 C8 H8 120.4
C9 C8 H8 120.4
N1 C9 C8 123.7(2)
N1 C9 C10 115.7(2)
C8 C9 C10 120.6(2)
N2 C10 C9 120.8(2)
N2 C10 H10 123.5(12)
C9 C10 H10 115.7(12)
C16 C11 C12 117.6(2)
C16 C11 N2 126.8(2)
C12 C11 N2 115.6(2)
C13 C12 C11 121.7(2)
C13 C12 H12 119.1
C11 C12 H12 119.1
C12 C13 C14 120.1(2)
C12 C13 H13 119.9
C14 C13 H13 119.9
N3 C14 C13 122.8(2)
N3 C14 C15 118.8(2)
C13 C14 C15 118.4(2)
C16 C15 C14 120.8(2)
C16 C15 H15 119.6
C14 C15 H15 119.6
C15 C16 C11 121.4(2)
C15 C16 H16 119.3
C11 C16 H16 119.3
C18 C17 C22 118.9(2)
C18 C17 N3 122.6(2)
C22 C17 N3 118.5(2)
C19 C18 C17 120.3(2)
C19 C18 H18 119.9
C17 C18 H18 119.9
C18 C19 C20 121.0(3)
C18 C19 H19 119.5
C20 C19 H19 119.5
C19 C20 C21 118.9(3)
C19 C20 H20 120.6
C21 C20 H20 120.6
C22 C21 C20 120.6(3)
C22 C21 H21 119.7
C20 C21 H21 119.7
C21 C22 C17 120.4(3)
C21 C22 H22 119.8
C17 C22 H22 119.8
C9 N1 C1 117.0(2)
C10 N2 C11 121.4(2)
C14 N3 C17 128.1(2)
C14 N3 H3N 115.3(16)
C17 N3 H3N 116.5(16)

loop_
_geom_bond_atom_site_label_1
_geom_bond_atom_site_label_2
_geom_bond_distance
C1 N1 1.373(3)
C1 C6 1.411(3)
C1 C2 1.412(3)
C2 C3 1.363(3)
C2 H2 0.9300
C3 C4 1.405(3)
C3 H3 0.9300
C4 C5 1.364(3)
C4 H4 0.9300
C5 C6 1.405(3)
C5 H5 0.9300
C6 C7 1.411(3)
C7 C8 1.354(3)
C7 H7 0.9300
C8 C9 1.412(3)
C8 H8 0.9300
C9 N1 1.325(3)
C9 C10 1.464(3)
C10 N2 1.275(3)
C10 H10 1.00(2)
C11 C16 1.388(3)
C11 C12 1.391(3)
C11 N2 1.415(3)
C12 C13 1.381(3)
C12 H12 0.9300
C13 C14 1.392(3)
C13 H13 0.9300
C14 N3 1.391(3)
C14 C15 1.394(3)
C15 C16 1.375(3)
C15 H15 0.9300
C16 H16 0.9300
C17 C18 1.387(3)
C17 C22 1.391(3)
C17 N3 1.403(3)
C18 C19 1.378(3)
C18 H18 0.9300
C19 C20 1.380(3)
C19 H19 0.9300
C20 C21 1.384(3)
C20 H20 0.9300
C21 C22 1.380(3)
C21 H21 0.9300
C22 H22 0.9300
N3 H3N 0.89(2)

loop_
_geom_hbond_atom_site_label_D
_geom_hbond_atom_site_label_H
_geom_hbond_atom_site_label_A
_geom_hbond_site_symmetry_A
_geom_hbond_distance_DH
_geom_hbond_distance_HA
_geom_hbond_distance_DA
_geom_hbond_angle_DHA
C7 H7 Cg3 2_645 0.93 2.61 3.430(2) 148
C12 H12 Cg1 2_645 0.93 2.79 3.536(2) 138
C13 H13 Cg2 2_645 0.93 2.71 3.508(3) 145

loop_
_geom_torsion_atom_site_label_1
_geom_torsion_atom_site_label_2
_geom_torsion_atom_site_label_3
_geom_torsion_atom_site_label_4
_geom_torsion
N1 C1 C2 C3 177.5(2)
C6 C1 C2 C3 -0.7(3)
C1 C2 C3 C4 0.0(4)
C2 C3 C4 C5 0.3(4)
C3 C4 C5 C6 0.2(4)
C4 C5 C6 C1 -0.9(3)
C4 C5 C6 C7 179.2(2)
N1 C1 C6 C5 -177.0(2)
C2 C1 C6 C5 1.1(3)
N1 C1 C6 C7 2.9(3)
C2 C1 C6 C7 -179.0(2)
C5 C6 C7 C8 177.9(2)
C1 C6 C7 C8 -2.0(3)
C6 C7 C8 C9 -1.0(3)
C7 C8 C9 N1 3.7(3)
C7 C8 C9 C10 -176.3(2)
N1 C9 C10 N2 -171.1(2)
C8 C9 C10 N2 8.9(3)
C16 C11 C12 C13 -1.5(3)
N2 C11 C12 C13 179.6(2)
C11 C12 C13 C14 -0.5(3)
C12 C13 C14 N3 178.6(2)
C12 C13 C14 C15 1.8(3)
N3 C14 C15 C16 -178.0(2)
C13 C14 C15 C16 -1.1(3)
C14 C15 C16 C11 -1.0(3)
C12 C11 C16 C15 2.2(3)
N2 C11 C16 C15 -179.0(2)
C22 C17 C18 C19 0.5(3)
N3 C17 C18 C19 177.8(2)
C17 C18 C19 C20 0.1(4)
C18 C19 C20 C21 -1.0(4)
C19 C20 C21 C22 1.4(4)
C20 C21 C22 C17 -0.8(4)
C18 C17 C22 C21 -0.1(3)
N3 C17 C22 C21 -177.5(2)
C8 C9 N1 C1 -2.9(3)
C10 C9 N1 C1 177.1(2)
C6 C1 N1 C9 -0.5(3)
C2 C1 N1 C9 -178.6(2)
C9 C10 N2 C11 179.2(2)
C16 C11 N2 C10 0.0(3)
C12 C11 N2 C10 178.8(2)
C13 C14 N3 C17 22.2(4)
C15 C14 N3 C17 -161.0(2)
C18 C17 N3 C14 29.4(4)
C22 C17 N3 C14 -153.2(2)
